data_9010257
loop_
_publ_author_name
'Allan, D. R.'
'Marshall, W. G.'
'Pulham, C. R.'

_publ_section_title
;
 The high-pressure crystal structure of
 potassium hydrogen carbonate (KHCO3)
 Sample: P = 7.18 GPa
;
_journal_name_full 'American Mineralogist'
_journal_page_first 1018
_journal_page_last 1025
_journal_paper_doi 10.2138/am.2007.2336
_journal_volume 92
_journal_year 2007
_chemical_formula_structural KDCO17
_chemical_formula_sum 'C D K O3'
_chemical_name_mineral 'Kalicinite (deuterated)'
_space_group_IT_number 2
_symmetry_space_group_name_Hall '-P 1'
_symmetry_space_group_name_H-M 'P -1'
_cell_angle_alpha 95.292
_cell_angle_beta 100.348
_cell_angle_gamma 108.578
_cell_length_a 6.0237
_cell_length_b 5.2476
_cell_length_c 4.1958
_cell_volume 122.074
_cell_formula_units_Z 2
_diffrn_ambient_pressure 7.18e+06
_exptl_crystal_density_diffrn 2.751
_cod_original_formula_sum 'K D C O3'
_cod_database_code 9010257

loop_
_symmetry_equiv_pos_as_xyz
x,y,z
-x,-y,-z

loop_
_atom_site_label
_atom_site_fract_x
_atom_site_fract_y
_atom_site_fract_z
K 0.30600 0.13700 0.29500
D 0.08490 0.70500 0.53800
C 0.23170 0.57500 0.91100
O1 0.20800 0.78000 0.74200
O2 0.11100 0.33000 0.77800
O3 0.37600 0.63800 0.17600

_database_code_amcsd 0004378
